data_1515446
loop_
_publ_author_name
'Faustino, H\'elio'
'L\'opez, Fernando'
'Castedo, Luis'
'Mascare\~nas, Jos\'e L.'

_publ_section_title
;
 Gold(i)-catalyzed intermolecular (4 + 2) cycloaddition of allenamides and
 acyclic dienes
;
_journal_issue 4
_journal_name_full 'Chemical Science'
_journal_page_first 633
_journal_paper_doi 10.1039/c0sc00630k
_journal_volume 2
_journal_year 2011
_chemical_compound_source 'synthesis as described'
_chemical_formula_moiety 'C12 H17 N O2'
_chemical_formula_sum 'C12 H17 N O2'
_chemical_formula_weight 207.27
_chemical_name_common HF176A10B15
_chemical_name_systematic
;
?
;
_space_group_IT_number 14
_symmetry_cell_setting monoclinic
_symmetry_Int_Tables_number 14
_symmetry_space_group_name_Hall '-P 2ybc'
_symmetry_space_group_name_H-M 'P 1 21/c 1'
_atom_sites_solution_hydrogens geom
_atom_sites_solution_primary direct
_atom_sites_solution_secondary difmap
_audit_creation_date 2010-07-30T11:03:38-00:00
_audit_creation_method 'WinGX routine CIF_UPDATE'
_cell_angle_alpha 90
_cell_angle_beta 103.577(3)
_cell_angle_gamma 90
_cell_formula_units_Z 4
_cell_length_a 16.985(3)
_cell_length_b 5.1183(9)
_cell_length_c 12.565(2)
_cell_measurement_reflns_used 2985
_cell_measurement_temperature 100(2)
_cell_measurement_theta_max 28.39
_cell_measurement_theta_min 2.46
_cell_measurement_wavelength 0.71073
_cell_volume 1061.8(3)
_computing_cell_refinement 'APEX2 v2010-7.0 (Bruker AXS, 2010)'
_computing_data_collection 'APEX2 v2010-7.0 (Bruker AXS, 2010)'
_computing_data_reduction 'APEX2 v2010-7.0 (Bruker AXS, 2010)'
_computing_molecular_graphics 'Ortep-3 for Windows (Farrugia, 1997)'
_computing_publication_material 'WinGX publication routines (Farrugia, 1999)'
_computing_structure_refinement 'SHELXL-97 (Sheldrick, 2008)'
_computing_structure_solution 'SIR97 (Altomare et al., 1999)'
_diffrn_ambient_temperature 100(2)
_diffrn_measured_fraction_theta_full 0.996
_diffrn_measured_fraction_theta_max 0.996
_diffrn_measurement_device_type 'Bruker SMART 1000 CCD'
_diffrn_measurement_method 'omega and phi scans'
_diffrn_radiation_monochromator graphite
_diffrn_radiation_probe x-ray
_diffrn_radiation_type MoK\a
_diffrn_radiation_wavelength 0.71073
_diffrn_reflns_av_R_equivalents 0.0442
_diffrn_reflns_av_unetI/netI 0.0316
_diffrn_reflns_limit_h_max 21
_diffrn_reflns_limit_h_min -21
_diffrn_reflns_limit_k_max 6
_diffrn_reflns_limit_k_min 0
_diffrn_reflns_limit_l_max 16
_diffrn_reflns_limit_l_min 0
_diffrn_reflns_number 12765
_diffrn_reflns_theta_full 27.1
_diffrn_reflns_theta_max 27.1
_diffrn_reflns_theta_min 2.47
_exptl_absorpt_coefficient_mu 0.088
_exptl_absorpt_correction_T_max 0.9709
_exptl_absorpt_correction_T_min 0.6838
_exptl_absorpt_correction_type multi-scan
_exptl_absorpt_process_details 'BRUKER AXS - SADABS'
_exptl_crystal_colour colourless
_exptl_crystal_density_diffrn 1.297
_exptl_crystal_density_method 'not measured'
_exptl_crystal_description prism
_exptl_crystal_F_000 448
_exptl_crystal_size_max 0.77
_exptl_crystal_size_mid 0.32
_exptl_crystal_size_min 0.05
_refine_diff_density_max 0.299
_refine_diff_density_min -0.256
_refine_diff_density_rms 0.048
_refine_ls_extinction_method none
_refine_ls_goodness_of_fit_ref 1.013
_refine_ls_hydrogen_treatment constr
_refine_ls_matrix_type full
_refine_ls_number_parameters 138
_refine_ls_number_reflns 2343
_refine_ls_number_restraints 0
_refine_ls_restrained_S_all 1.013
_refine_ls_R_factor_all 0.0541
_refine_ls_R_factor_gt 0.0398
_refine_ls_shift/su_max 0
_refine_ls_shift/su_mean 0
_refine_ls_structure_factor_coef Fsqd
_refine_ls_weighting_details 'calc w=1/[\s^2^(Fo^2^)+(0.0547P)^2^+0.3660P] where P=(Fo^2^+2Fc^2^)/3'
_refine_ls_weighting_scheme calc
_refine_ls_wR_factor_gt 0.0954
_refine_ls_wR_factor_ref 0.1041
_reflns_number_gt 1905
_reflns_number_total 2343
_reflns_threshold_expression >2\s(I)
_cod_data_source_file c0sc00630k.txt
_cod_data_source_block lm07hff1n
_cod_original_sg_symbol_H-M 'P 21/c'
_cod_database_code 1515446

loop_
_symmetry_equiv_pos_as_xyz
'x, y, z'
'-x, y+1/2, -z+1/2'
'-x, -y, -z'
'x, -y-1/2, z-1/2'

loop_
_atom_site_label
_atom_site_type_symbol
_atom_site_fract_x
_atom_site_fract_y
_atom_site_fract_z
_atom_site_U_iso_or_equiv
_atom_site_adp_type
_atom_site_occupancy
_atom_site_symmetry_multiplicity
_atom_site_calc_flag
_atom_site_refinement_flags
O1 O 0.03991(6) 0.82670(18) 0.29697(7) 0.0182(2) Uani 1 1 d .
C2 C 0.03985(8) 0.7178(3) 0.40316(10) 0.0184(3) Uani 1 1 d .
H2A H -0.0152 0.6592 0.4057 0.022 Uiso 1 1 calc R
H2B H 0.0585 0.8491 0.4615 0.022 Uiso 1 1 calc R
C3 C 0.09799(8) 0.4872(3) 0.41764(10) 0.0181(3) Uani 1 1 d .
H3A H 0.1383 0.4959 0.4886 0.022 Uiso 1 1 calc R
H3B H 0.0687 0.3188 0.4124 0.022 Uiso 1 1 calc R
N4 N 0.13621(6) 0.5224(2) 0.32574(8) 0.0158(2) Uani 1 1 d .
C5 C 0.09386(8) 0.6984(3) 0.25302(11) 0.0164(3) Uani 1 1 d .
O6 O 0.10156(6) 0.74336(19) 0.16142(7) 0.0208(2) Uani 1 1 d .
C7 C 0.18209(8) 0.3295(3) 0.28708(11) 0.0164(3) Uani 1 1 d .
H7 H 0.1665 0.2891 0.2112 0.02 Uiso 1 1 calc R
C8 C 0.24486(8) 0.1989(3) 0.34614(10) 0.0160(3) Uani 1 1 d .
C9 C 0.28163(8) 0.2414(3) 0.46643(10) 0.0166(3) Uani 1 1 d .
H9 H 0.2625 0.414 0.488 0.02 Uiso 1 1 calc R
C10 C 0.37258(8) 0.2497(3) 0.48675(11) 0.0200(3) Uani 1 1 d .
H10 H 0.4022 0.3087 0.5563 0.024 Uiso 1 1 calc R
C11 C 0.41390(8) 0.1806(3) 0.41440(11) 0.0197(3) Uani 1 1 d .
H11 H 0.4712 0.1971 0.4348 0.024 Uiso 1 1 calc R
C12 C 0.37638(8) 0.0778(3) 0.30188(11) 0.0177(3) Uani 1 1 d .
H12 H 0.3767 0.2219 0.2483 0.021 Uiso 1 1 calc R
C13 C 0.28807(8) -0.0010(3) 0.29332(11) 0.0179(3) Uani 1 1 d .
H13A H 0.2599 -0.0198 0.2152 0.021 Uiso 1 1 calc R
H13B H 0.2865 -0.1722 0.3294 0.021 Uiso 1 1 calc R
C14 C 0.25509(9) 0.0283(3) 0.53668(11) 0.0216(3) Uani 1 1 d .
H14A H 0.1961 0.0333 0.5262 0.032 Uiso 1 1 calc R
H14B H 0.2808 0.059 0.614 0.032 Uiso 1 1 calc R
H14C H 0.2714 -0.1432 0.5147 0.032 Uiso 1 1 calc R
C15 C 0.42516(9) -0.1492(3) 0.27202(12) 0.0231(3) Uani 1 1 d .
H15A H 0.4808 -0.0919 0.2759 0.035 Uiso 1 1 calc R
H15B H 0.4003 -0.2082 0.1975 0.035 Uiso 1 1 calc R
H15C H 0.4257 -0.2935 0.3234 0.035 Uiso 1 1 calc R

loop_
_atom_site_aniso_label
_atom_site_aniso_U_11
_atom_site_aniso_U_22
_atom_site_aniso_U_33
_atom_site_aniso_U_23
_atom_site_aniso_U_13
_atom_site_aniso_U_12
O1 0.0199(5) 0.0195(5) 0.0154(5) 0.0022(4) 0.0043(4) 0.0034(4)
C2 0.0210(7) 0.0210(7) 0.0140(6) 0.0012(5) 0.0057(5) 0.0021(5)
C3 0.0199(6) 0.0211(7) 0.0147(6) 0.0017(5) 0.0067(5) 0.0022(5)
N4 0.0157(5) 0.0194(6) 0.0127(5) 0.0010(4) 0.0038(4) 0.0015(4)
C5 0.0145(6) 0.0178(6) 0.0160(6) -0.0015(5) 0.0016(5) -0.0020(5)
O6 0.0237(5) 0.0249(5) 0.0139(5) 0.0031(4) 0.0048(4) 0.0021(4)
C7 0.0173(6) 0.0190(6) 0.0136(6) -0.0012(5) 0.0048(5) -0.0006(5)
C8 0.0158(6) 0.0175(6) 0.0151(6) -0.0008(5) 0.0045(5) -0.0024(5)
C9 0.0184(6) 0.0169(6) 0.0139(6) -0.0012(5) 0.0025(5) 0.0006(5)
C10 0.0191(7) 0.0213(7) 0.0168(7) 0.0012(5) -0.0014(5) -0.0009(5)
C11 0.0156(6) 0.0210(7) 0.0209(7) 0.0030(5) 0.0010(5) -0.0012(5)
C12 0.0184(7) 0.0179(6) 0.0176(6) 0.0022(5) 0.0057(5) 0.0015(5)
C13 0.0170(6) 0.0193(7) 0.0172(6) -0.0017(5) 0.0036(5) 0.0008(5)
C14 0.0247(7) 0.0227(7) 0.0175(7) 0.0009(5) 0.0053(5) -0.0012(6)
C15 0.0204(7) 0.0218(7) 0.0287(8) 0.0009(6) 0.0090(6) 0.0022(6)

loop_
_atom_type_symbol
_atom_type_description
_atom_type_scat_dispersion_real
_atom_type_scat_dispersion_imag
_atom_type_scat_source
C C 0.0033 0.0016 'International Tables Vol C Tables 4.2.6.8 and 6.1.1.4'
H H 0 0 'International Tables Vol C Tables 4.2.6.8 and 6.1.1.4'
N N 0.0061 0.0033 'International Tables Vol C Tables 4.2.6.8 and 6.1.1.4'
O O 0.0106 0.006 'International Tables Vol C Tables 4.2.6.8 and 6.1.1.4'

loop_
_geom_angle_atom_site_label_1
_geom_angle_atom_site_label_2
_geom_angle_atom_site_label_3
_geom_angle
C5 O1 C2 109.78(10)
O1 C2 C3 105.55(10)
O1 C2 H2A 110.6
C3 C2 H2A 110.6
O1 C2 H2B 110.6
C3 C2 H2B 110.6
H2A C2 H2B 108.8
N4 C3 C2 101.89(10)
N4 C3 H3A 111.4
C2 C3 H3A 111.4
N4 C3 H3B 111.4
C2 C3 H3B 111.4
H3A C3 H3B 109.3
C5 N4 C7 118.60(11)
C5 N4 C3 110.40(10)
C7 N4 C3 124.64(11)
O6 C5 O1 122.22(12)
O6 C5 N4 127.27(12)
O1 C5 N4 110.51(11)
C8 C7 N4 126.52(12)
C8 C7 H7 116.7
N4 C7 H7 116.7
C7 C8 C13 120.51(12)
C7 C8 C9 125.19(12)
C13 C8 C9 114.24(11)
C10 C9 C8 109.91(11)
C10 C9 C14 110.52(11)
C8 C9 C14 111.40(11)
C10 C9 H9 108.3
C8 C9 H9 108.3
C14 C9 H9 108.3
C11 C10 C9 124.44(13)
C11 C10 H10 117.8
C9 C10 H10 117.8
C10 C11 C12 124.40(12)
C10 C11 H11 117.8
C12 C11 H11 117.8
C11 C12 C15 111.33(11)
C11 C12 C13 110.49(11)
C15 C12 C13 111.22(11)
C11 C12 H12 107.9
C15 C12 H12 107.9
C13 C12 H12 107.9
C8 C13 C12 111.21(11)
C8 C13 H13A 109.4
C12 C13 H13A 109.4
C8 C13 H13B 109.4
C12 C13 H13B 109.4
H13A C13 H13B 108
C9 C14 H14A 109.5
C9 C14 H14B 109.5
H14A C14 H14B 109.5
C9 C14 H14C 109.5
H14A C14 H14C 109.5
H14B C14 H14C 109.5
C12 C15 H15A 109.5
C12 C15 H15B 109.5
H15A C15 H15B 109.5
C12 C15 H15C 109.5
H15A C15 H15C 109.5
H15B C15 H15C 109.5

loop_
_geom_bond_atom_site_label_1
_geom_bond_atom_site_label_2
_geom_bond_distance
O1 C5 1.3465(16)
O1 C2 1.4462(15)
C2 C3 1.5221(18)
C2 H2A 0.99
C2 H2B 0.99
C3 N4 1.4624(16)
C3 H3A 0.99
C3 H3B 0.99
N4 C5 1.3623(17)
N4 C7 1.4128(17)
C5 O6 1.2106(16)
C7 C8 1.3275(19)
C7 H7 0.95
C8 C13 1.5014(18)
C8 C9 1.5096(17)
C9 C10 1.5060(19)
C9 C14 1.5356(18)
C9 H9 1
C10 C11 1.320(2)
C10 H10 0.95
C11 C12 1.5031(19)
C11 H11 0.95
C12 C15 1.5240(19)
C12 C13 1.5323(18)
C12 H12 1
C13 H13A 0.99
C13 H13B 0.99
C14 H14A 0.98
C14 H14B 0.98
C14 H14C 0.98
C15 H15A 0.98
C15 H15B 0.98
C15 H15C 0.98

loop_
_geom_torsion_atom_site_label_1
_geom_torsion_atom_site_label_2
_geom_torsion_atom_site_label_3
_geom_torsion_atom_site_label_4
_geom_torsion
C5 O1 C2 C3 -3.74(14)
O1 C2 C3 N4 10.27(13)
C2 C3 N4 C5 -13.86(14)
C2 C3 N4 C7 -165.23(12)
C2 O1 C5 O6 175.47(12)
C2 O1 C5 N4 -5.19(14)
C7 N4 C5 O6 -14.8(2)
C3 N4 C5 O6 -168.15(13)
C7 N4 C5 O1 165.87(11)
C3 N4 C5 O1 12.55(15)
C5 N4 C7 C8 157.39(13)
C3 N4 C7 C8 -53.4(2)
N4 C7 C8 C13 -179.79(12)
N4 C7 C8 C9 -2.8(2)
C7 C8 C9 C10 -134.80(13)
C13 C8 C9 C10 42.32(15)
C7 C8 C9 C14 102.36(15)
C13 C8 C9 C14 -80.53(14)
C8 C9 C10 C11 -11.91(19)
C14 C9 C10 C11 111.46(15)
C9 C10 C11 C12 -1.4(2)
C10 C11 C12 C15 -138.50(14)
C10 C11 C12 C13 -14.39(19)
C7 C8 C13 C12 117.24(14)
C9 C8 C13 C12 -60.03(15)
C11 C12 C13 C8 43.09(15)
C15 C12 C13 C8 167.25(11)
